data_1552223
loop_
_publ_author_name
'Skiba, Joanna'
'Kowalczyk, Aleksandra'
'Fik, Marta A.'
'Gapi\'nska, Magdalena'
'Trzybi\'nski, Damian'
'Wo\'zniak, Krzysztof'
'Vr\<cek, Valerije'
'Czerwieniec, Rafa\/l'
'Kowalski, Konrad'

_publ_section_title
;
 Luminescent pyrenyl-GNA nucleosides: synthesis, photophysics and confocal
 microscopy studies in cancer HeLa cells.
;
_journal_issue 10
_journal_name_full
'Photochemical &amp; photobiological sciences : Official journal of the European Photochemistry Association and the European Society for Photobiology'
_journal_page_first 2449
_journal_page_last 2460
_journal_paper_doi 10.1039/c9pp00271e
_journal_volume 18
_journal_year 2019
_chemical_formula_moiety 'C24 H18 N2 O2'
_chemical_formula_sum 'C24 H18 N2 O2'
_chemical_formula_weight 366.40
_space_group_crystal_system monoclinic
_space_group_IT_number 14
_space_group_name_Hall '-P 2yn'
_space_group_name_H-M_alt 'P 1 21/n 1'
_symmetry_space_group_name_Hall '-P 2yn'
_symmetry_space_group_name_H-M 'P 1 21/n 1'
_atom_sites_solution_hydrogens mixed
_audit_creation_date 2018-03-27
_audit_creation_method
;
Olex2 1.2
(compiled 2015.01.26 svn.r3150 for OlexSys, GUI svn.r4998)
;
_audit_update_record
;
2019-03-11 deposited with the CCDC.    2019-08-13 downloaded from the CCDC.
;
_cell_angle_alpha 90
_cell_angle_beta 94.896(3)
_cell_angle_gamma 90
_cell_formula_units_Z 4
_cell_length_a 7.4331(2)
_cell_length_b 8.9471(3)
_cell_length_c 26.8786(9)
_cell_measurement_reflns_used 4950
_cell_measurement_temperature 100(2)
_cell_measurement_theta_max 70.8990
_cell_measurement_theta_min 3.2980
_cell_volume 1781.03(10)
_computing_cell_refinement 'CrysAlisPro 1.171.38.43d (Rigaku OD, 2015)'
_computing_data_collection 'CrysAlisPro 1.171.38.43d (Rigaku OD, 2015)'
_computing_data_reduction 'CrysAlisPro 1.171.38.43d (Rigaku OD, 2015)'
_computing_molecular_graphics 'Olex2 (Dolomanov et al., 2009)'
_computing_publication_material 'Olex2 (Dolomanov et al., 2009)'
_computing_structure_refinement 'ShelXL (Sheldrick, 2008)'
_diffrn_ambient_environment N~2~
_diffrn_ambient_temperature 100(2)
_diffrn_detector 'CCD plate'
_diffrn_detector_area_resol_mean 5.2195
_diffrn_detector_type Atlas
_diffrn_measured_fraction_theta_full 1.000
_diffrn_measured_fraction_theta_max 1.000
_diffrn_measurement_device 'four-circle diffractometer'
_diffrn_measurement_device_type 'SuperNova, Dual, Cu at zero, Atlas'
_diffrn_measurement_method '\w scans'
_diffrn_orient_matrix_type 'CrysAlisPro convention (1999,Acta A55,543-557)'
_diffrn_orient_matrix_UB_11 -0.1134882000
_diffrn_orient_matrix_UB_12 -0.1104741000
_diffrn_orient_matrix_UB_13 -0.0336334000
_diffrn_orient_matrix_UB_21 -0.0282123000
_diffrn_orient_matrix_UB_22 0.1210364000
_diffrn_orient_matrix_UB_23 -0.0406454000
_diffrn_orient_matrix_UB_31 0.1719465000
_diffrn_orient_matrix_UB_32 -0.0530063000
_diffrn_orient_matrix_UB_33 -0.0229415000
_diffrn_radiation_monochromator mirror
_diffrn_radiation_probe x-ray
_diffrn_radiation_type CuK\a
_diffrn_radiation_wavelength 1.54184
_diffrn_reflns_av_R_equivalents 0.0921
_diffrn_reflns_av_unetI/netI 0.0531
_diffrn_reflns_Laue_measured_fraction_full 1.000
_diffrn_reflns_Laue_measured_fraction_max 1.000
_diffrn_reflns_limit_h_max 8
_diffrn_reflns_limit_h_min -6
_diffrn_reflns_limit_k_max 10
_diffrn_reflns_limit_k_min -10
_diffrn_reflns_limit_l_max 32
_diffrn_reflns_limit_l_min -32
_diffrn_reflns_number 11956
_diffrn_reflns_point_group_measured_fraction_full 1.000
_diffrn_reflns_point_group_measured_fraction_max 1.000
_diffrn_reflns_theta_full 67.073
_diffrn_reflns_theta_max 67.073
_diffrn_reflns_theta_min 3.301
_diffrn_source 'micro-focus sealed X-ray tube'
_diffrn_source_type 'SuperNova (Cu) X-ray Source'
_exptl_absorpt_coefficient_mu 0.701
_exptl_absorpt_correction_T_max 1.357
_exptl_absorpt_correction_T_min 0.725
_exptl_absorpt_correction_type multi-scan
_exptl_absorpt_process_details
;
CrysAlisPro 1.171.38.43d (Rigaku Oxford Diffraction, 2015)
Empirical absorption correction using spherical harmonics,
 implemented in SCALE3 ABSPACK scaling algorithm.
;
_exptl_crystal_colour yellow
_exptl_crystal_colour_primary yellow
_exptl_crystal_density_diffrn 1.366
_exptl_crystal_description plate
_exptl_crystal_F_000 768
_exptl_crystal_size_max 0.19
_exptl_crystal_size_mid 0.11
_exptl_crystal_size_min 0.08
_refine_diff_density_max 0.286
_refine_diff_density_min -0.229
_refine_diff_density_rms 0.060
_refine_ls_extinction_method none
_refine_ls_goodness_of_fit_ref 1.073
_refine_ls_hydrogen_treatment mixed
_refine_ls_matrix_type full
_refine_ls_number_parameters 258
_refine_ls_number_reflns 3178
_refine_ls_number_restraints 1
_refine_ls_restrained_S_all 1.074
_refine_ls_R_factor_all 0.0643
_refine_ls_R_factor_gt 0.0541
_refine_ls_shift/su_max 0.000
_refine_ls_shift/su_mean 0.000
_refine_ls_structure_factor_coef Fsqd
_refine_ls_weighting_details 'w=1/[\s^2^(Fo^2^)+(0.0760P)^2^+0.5329P] where P=(Fo^2^+2Fc^2^)/3'
_refine_ls_weighting_scheme calc
_refine_ls_wR_factor_gt 0.1445
_refine_ls_wR_factor_ref 0.1567
_reflns_Friedel_coverage 0.000
_reflns_number_gt 2631
_reflns_number_total 3178
_reflns_threshold_expression 'I > 2\s(I)'
_cod_data_source_file c9pp00271e2.cif
_cod_data_source_block 2018_03_27_dt_js-385_n
_cod_depositor_comments 'Adding full bibliography for 1552223.cif.'
_cod_original_cell_volume 1781.03(9)
_cod_database_code 1552223
_shelx_space_group_comment
;
The symmetry employed for this shelxl refinement is uniquely defined
by the following loop, which should always be used as a source of
symmetry information in preference to the above space-group names.
They are only intended as comments.
;
_reflns_odcompleteness_completeness 99.97
_reflns_odcompleteness_iscentric 1
_reflns_odcompleteness_theta 66.97
_olex2_refinement_description
;
1. Fixed Uiso
 At 1.2 times of:
  All C(H) groups, All C(H,H) groups
 At 1.5 times of:
  All C(H,H,H) groups
2. Restrained distances
 N22-H22
 0.87 with sigma of 0.02
3.a Secondary CH2 refined with riding coordinates:
 C19(H19A,H19B)
3.b Aromatic/amide H refined with riding coordinates:
 C4(H4), C3(H3), C13(H13), C17(H17), C25(H25), C6(H6), C11(H11), C14(H14),
 C10(H10), C18(H18), C7(H7), C8(H8)
3.c Idealised Me refined as rotating group:
 C28(H28A,H28B,H28C)
;
_shelx_shelxl_version_number 2014/7
_olex2_submission_special_instructions 'No special instructions were received'
_oxdiff_exptl_absorpt_empirical_details
;
Empirical correction (ABSPACK) includes:
;
_oxdiff_exptl_absorpt_empirical_full_max 1.357
_oxdiff_exptl_absorpt_empirical_full_min 0.725

loop_
_space_group_symop_operation_xyz
'x, y, z'
'-x+1/2, y+1/2, -z+1/2'
'-x, -y, -z'
'x-1/2, -y-1/2, z-1/2'

loop_
_atom_site_label
_atom_site_type_symbol
_atom_site_fract_x
_atom_site_fract_y
_atom_site_fract_z
_atom_site_U_iso_or_equiv
_atom_site_adp_type
_atom_site_occupancy
_atom_site_site_symmetry_order
_atom_site_calc_flag
_atom_site_refinement_flags_posn
O26 O 1.41839(19) 0.53645(18) 0.44027(5) 0.0417(4) Uani 1 1 d .
O27 O 1.1583(2) 0.21681(17) 0.54475(5) 0.0399(4) Uani 1 1 d .
N22 N 1.2803(2) 0.38115(19) 0.49282(6) 0.0344(4) Uani 1 1 d D
N20 N 1.1294(2) 0.45977(19) 0.41829(6) 0.0362(4) Uani 1 1 d .
C16 C 0.3478(3) 0.6441(2) 0.17970(7) 0.0317(4) Uani 1 1 d .
C15 C 0.4313(3) 0.6746(2) 0.22827(7) 0.0313(4) Uani 1 1 d .
C12 C 0.3326(3) 0.7534(2) 0.26335(8) 0.0348(4) Uani 1 1 d .
C2 C 0.6091(3) 0.6204(2) 0.24305(7) 0.0306(4) Uani 1 1 d .
C4 C 0.6246(3) 0.5179(2) 0.15936(7) 0.0327(4) Uani 1 1 d .
H4 H 0.6906 0.4695 0.1363 0.039 Uiso 1 1 calc R
C23 C 1.1406(3) 0.2922(2) 0.50656(7) 0.0339(4) Uani 1 1 d .
C21 C 1.2858(3) 0.4643(2) 0.44973(7) 0.0356(5) Uani 1 1 d .
C1 C 0.6813(3) 0.6390(2) 0.29300(8) 0.0341(4) Uani 1 1 d .
C5 C 0.4416(3) 0.5619(2) 0.14462(7) 0.0332(4) Uani 1 1 d .
C3 C 0.7035(3) 0.5447(2) 0.20556(7) 0.0331(4) Uani 1 1 d .
H3 H 0.8219 0.5136 0.2135 0.040 Uiso 1 1 calc R
C13 C 0.4115(3) 0.7749(2) 0.31148(8) 0.0373(5) Uani 1 1 d .
H13 H 0.3507 0.8301 0.3341 0.045 Uiso 1 1 calc R
C17 C 0.8575(3) 0.5745(2) 0.31092(7) 0.0354(4) Uani 1 1 d .
H17 H 0.9076 0.5057 0.2902 0.043 Uiso 1 1 calc R
C24 C 0.9780(3) 0.2971(2) 0.47224(8) 0.0362(5) Uani 1 1 d .
C25 C 0.9827(3) 0.3786(2) 0.43061(8) 0.0364(5) Uani 1 1 d .
H25 H 0.8795 0.3803 0.4085 0.044 Uiso 1 1 calc R
C9 C 0.1672(3) 0.6909(2) 0.16606(8) 0.0377(5) Uani 1 1 d .
C6 C 0.3552(3) 0.5260(2) 0.09823(8) 0.0395(5) Uani 1 1 d .
H6 H 0.4165 0.4721 0.0754 0.047 Uiso 1 1 calc R
C11 C 0.1530(3) 0.8032(2) 0.24770(9) 0.0390(5) Uani 1 1 d .
H11 H 0.0892 0.8570 0.2700 0.047 Uiso 1 1 calc R
C14 C 0.5788(3) 0.7157(2) 0.32626(8) 0.0371(5) Uani 1 1 d .
H14 H 0.6251 0.7271 0.3593 0.044 Uiso 1 1 calc R
C10 C 0.0741(3) 0.7748(2) 0.20181(9) 0.0402(5) Uani 1 1 d .
H10 H -0.0421 0.8097 0.1930 0.048 Uiso 1 1 calc R
C19 C 1.1289(3) 0.5375(3) 0.36954(8) 0.0405(5) Uani 1 1 d .
H19A H 1.2207 0.6149 0.3719 0.049 Uiso 1 1 calc R
H19B H 1.1594 0.4666 0.3443 0.049 Uiso 1 1 calc R
C18 C 0.9516(3) 0.6057(2) 0.35407(8) 0.0395(5) Uani 1 1 d .
H18 H 0.9035 0.6737 0.3755 0.047 Uiso 1 1 calc R
C7 C 0.1778(3) 0.5703(3) 0.08579(8) 0.0452(5) Uani 1 1 d .
H7 H 0.1203 0.5442 0.0549 0.054 Uiso 1 1 calc R
C8 C 0.0862(3) 0.6533(3) 0.11917(8) 0.0441(5) Uani 1 1 d .
H8 H -0.0314 0.6843 0.1100 0.053 Uiso 1 1 calc R
C28 C 0.8164(3) 0.2089(3) 0.48462(8) 0.0438(5) Uani 1 1 d .
H28A H 0.8385 0.1044 0.4798 0.066 Uiso 1 1 calc GR
H28B H 0.7130 0.2394 0.4632 0.066 Uiso 1 1 calc GR
H28C H 0.7942 0.2265 0.5188 0.066 Uiso 1 1 calc GR
H22 H 1.378(3) 0.386(3) 0.5110(10) 0.064(9) Uiso 1 1 d D

loop_
_atom_site_aniso_label
_atom_site_aniso_U_11
_atom_site_aniso_U_22
_atom_site_aniso_U_33
_atom_site_aniso_U_23
_atom_site_aniso_U_13
_atom_site_aniso_U_12
O26 0.0329(8) 0.0569(9) 0.0332(7) 0.0044(6) -0.0107(6) -0.0090(7)
O27 0.0422(8) 0.0463(8) 0.0293(7) 0.0041(6) -0.0083(6) 0.0001(6)
N22 0.0303(8) 0.0426(9) 0.0281(8) -0.0005(7) -0.0108(6) 0.0002(7)
N20 0.0328(9) 0.0418(9) 0.0319(9) 0.0036(7) -0.0106(7) -0.0011(7)
C16 0.0281(10) 0.0296(9) 0.0362(10) 0.0073(8) -0.0041(8) -0.0031(7)
C15 0.0296(10) 0.0280(9) 0.0355(10) 0.0019(7) -0.0017(8) -0.0016(7)
C12 0.0313(10) 0.0298(9) 0.0428(11) 0.0030(8) 0.0008(8) 0.0001(7)
C2 0.0270(9) 0.0294(9) 0.0343(10) 0.0028(7) -0.0042(7) -0.0018(7)
C4 0.0302(10) 0.0349(10) 0.0325(10) -0.0004(8) 0.0001(7) -0.0029(8)
C23 0.0358(10) 0.0351(10) 0.0292(9) -0.0045(8) -0.0061(8) 0.0033(8)
C21 0.0344(10) 0.0410(10) 0.0291(9) -0.0020(8) -0.0103(8) 0.0025(8)
C1 0.0329(10) 0.0334(10) 0.0348(10) 0.0006(8) -0.0040(8) -0.0026(8)
C5 0.0317(10) 0.0342(10) 0.0325(10) 0.0034(8) -0.0037(8) -0.0021(8)
C3 0.0264(9) 0.0354(10) 0.0366(10) 0.0012(8) -0.0033(7) -0.0001(7)
C13 0.0384(11) 0.0350(10) 0.0386(11) -0.0041(8) 0.0044(9) -0.0011(8)
C17 0.0315(10) 0.0409(11) 0.0328(10) 0.0006(8) -0.0044(8) 0.0014(8)
C24 0.0335(10) 0.0401(10) 0.0332(10) -0.0018(8) -0.0082(8) 0.0006(8)
C25 0.0316(10) 0.0409(11) 0.0342(10) -0.0007(8) -0.0116(8) 0.0002(8)
C9 0.0312(10) 0.0363(10) 0.0439(11) 0.0071(8) -0.0064(8) -0.0011(8)
C6 0.0386(11) 0.0464(11) 0.0319(10) 0.0022(9) -0.0055(8) -0.0052(9)
C11 0.0361(11) 0.0319(10) 0.0491(12) 0.0016(8) 0.0043(9) 0.0027(8)
C14 0.0391(11) 0.0390(10) 0.0321(10) -0.0029(8) -0.0023(8) -0.0034(8)
C10 0.0270(10) 0.0380(10) 0.0545(13) 0.0086(9) -0.0036(9) 0.0034(8)
C19 0.0363(11) 0.0473(12) 0.0356(11) 0.0066(9) -0.0102(8) -0.0024(9)
C18 0.0423(11) 0.0390(11) 0.0355(11) 0.0003(8) -0.0057(9) 0.0013(9)
C7 0.0423(12) 0.0539(13) 0.0368(11) 0.0021(9) -0.0114(9) -0.0025(10)
C8 0.0335(11) 0.0529(13) 0.0432(12) 0.0104(10) -0.0119(9) -0.0003(9)
C28 0.0410(12) 0.0510(12) 0.0369(11) 0.0040(9) -0.0109(9) -0.0064(9)

loop_
_atom_type_symbol
_atom_type_description
_atom_type_scat_dispersion_real
_atom_type_scat_dispersion_imag
_atom_type_scat_source
C C 0.0181 0.0091 'International Tables Vol C Tables 4.2.6.8 and 6.1.1.4'
H H 0.0000 0.0000 'International Tables Vol C Tables 4.2.6.8 and 6.1.1.4'
N N 0.0311 0.0180 'International Tables Vol C Tables 4.2.6.8 and 6.1.1.4'
O O 0.0492 0.0322 'International Tables Vol C Tables 4.2.6.8 and 6.1.1.4'

loop_
_geom_angle_atom_site_label_1
_geom_angle_atom_site_label_2
_geom_angle_atom_site_label_3
_geom_angle
C23 N22 H22 120(2)
C21 N22 C23 127.65(16)
C21 N22 H22 112(2)
C21 N20 C19 117.77(17)
C25 N20 C21 120.85(17)
C25 N20 C19 121.27(17)
C15 C16 C5 120.41(17)
C15 C16 C9 120.51(19)
C9 C16 C5 119.05(18)
C16 C15 C12 119.43(18)
C16 C15 C2 120.65(18)
C12 C15 C2 119.84(18)
C15 C12 C11 118.48(19)
C13 C12 C15 118.93(18)
C13 C12 C11 122.6(2)
C15 C2 C3 117.21(17)
C1 C2 C15 119.41(18)
C1 C2 C3 123.35(17)
C5 C4 H4 118.9
C3 C4 H4 118.9
C3 C4 C5 122.11(19)
O27 C23 N22 120.69(18)
O27 C23 C24 124.8(2)
N22 C23 C24 114.51(17)
O26 C21 N22 122.77(18)
O26 C21 N20 122.72(19)
N20 C21 N22 114.50(18)
C2 C1 C17 121.32(18)
C14 C1 C2 118.69(18)
C14 C1 C17 119.95(18)
C16 C5 C4 117.64(18)
C6 C5 C16 119.86(18)
C6 C5 C4 122.50(19)
C2 C3 H3 119.1
C4 C3 C2 121.76(18)
C4 C3 H3 119.1
C12 C13 H13 119.5
C14 C13 C12 120.95(19)
C14 C13 H13 119.5
C1 C17 H17 117.0
C18 C17 C1 126.1(2)
C18 C17 H17 117.0
C23 C24 C28 118.74(18)
C25 C24 C23 117.78(19)
C25 C24 C28 123.47(18)
N20 C25 H25 117.7
C24 C25 N20 124.59(18)
C24 C25 H25 117.7
C16 C9 C10 118.50(19)
C8 C9 C16 119.2(2)
C8 C9 C10 122.29(19)
C5 C6 H6 119.8
C7 C6 C5 120.4(2)
C7 C6 H6 119.8
C12 C11 H11 118.9
C10 C11 C12 122.1(2)
C10 C11 H11 118.9
C1 C14 H14 119.0
C13 C14 C1 122.02(19)
C13 C14 H14 119.0
C9 C10 H10 119.6
C11 C10 C9 120.89(19)
C11 C10 H10 119.6
N20 C19 H19A 109.2
N20 C19 H19B 109.2
H19A C19 H19B 107.9
C18 C19 N20 112.11(18)
C18 C19 H19A 109.2
C18 C19 H19B 109.2
C17 C18 C19 123.2(2)
C17 C18 H18 118.4
C19 C18 H18 118.4
C6 C7 H7 119.8
C8 C7 C6 120.3(2)
C8 C7 H7 119.8
C9 C8 H8 119.4
C7 C8 C9 121.1(2)
C7 C8 H8 119.4
C24 C28 H28A 109.5
C24 C28 H28B 109.5
C24 C28 H28C 109.5
H28A C28 H28B 109.5
H28A C28 H28C 109.5
H28B C28 H28C 109.5

loop_
_geom_bond_atom_site_label_1
_geom_bond_atom_site_label_2
_geom_bond_distance
O26 C21 1.223(3)
O27 C23 1.226(2)
N22 C23 1.383(3)
N22 C21 1.380(3)
N22 H22 0.842(18)
N20 C21 1.379(2)
N20 C25 1.374(3)
N20 C19 1.483(3)
C16 C15 1.423(3)
C16 C5 1.424(3)
C16 C9 1.424(3)
C15 C12 1.429(3)
C15 C2 1.431(3)
C12 C13 1.388(3)
C12 C11 1.436(3)
C2 C1 1.413(3)
C2 C3 1.445(3)
C4 H4 0.9300
C4 C5 1.439(3)
C4 C3 1.349(3)
C23 C24 1.457(3)
C1 C17 1.474(3)
C1 C14 1.403(3)
C5 C6 1.390(3)
C3 H3 0.9300
C13 H13 0.9300
C13 C14 1.379(3)
C17 H17 0.9300
C17 C18 1.332(3)
C24 C25 1.338(3)
C24 C28 1.498(3)
C25 H25 0.9300
C9 C10 1.442(3)
C9 C8 1.391(3)
C6 H6 0.9300
C6 C7 1.390(3)
C11 H11 0.9300
C11 C10 1.344(3)
C14 H14 0.9300
C10 H10 0.9300
C19 H19A 0.9700
C19 H19B 0.9700
C19 C18 1.479(3)
C18 H18 0.9300
C7 H7 0.9300
C7 C8 1.387(3)
C8 H8 0.9300
C28 H28A 0.9600
C28 H28B 0.9600
C28 H28C 0.9600

loop_
_geom_torsion_atom_site_label_1
_geom_torsion_atom_site_label_2
_geom_torsion_atom_site_label_3
_geom_torsion_atom_site_label_4
_geom_torsion
O27 C23 C24 C25 -176.3(2)
O27 C23 C24 C28 2.4(3)
N22 C23 C24 C25 3.4(3)
N22 C23 C24 C28 -177.88(18)
N20 C19 C18 C17 -123.4(2)
C16 C15 C12 C13 176.32(18)
C16 C15 C12 C11 -1.8(3)
C16 C15 C2 C1 -173.49(17)
C16 C15 C2 C3 4.7(3)
C16 C5 C6 C7 0.2(3)
C16 C9 C10 C11 -2.6(3)
C16 C9 C8 C7 0.4(3)
C15 C16 C5 C4 -2.8(3)
C15 C16 C5 C6 176.64(18)
C15 C16 C9 C10 2.4(3)
C15 C16 C9 C8 -176.95(18)
C15 C12 C13 C14 -3.0(3)
C15 C12 C11 C10 1.7(3)
C15 C2 C1 C17 175.02(18)
C15 C2 C1 C14 -2.6(3)
C15 C2 C3 C4 -3.8(3)
C12 C15 C2 C1 3.2(3)
C12 C15 C2 C3 -178.59(17)
C12 C13 C14 C1 3.7(3)
C12 C11 C10 C9 0.5(3)
C2 C15 C12 C13 -0.5(3)
C2 C15 C12 C11 -178.60(17)
C2 C1 C17 C18 167.8(2)
C2 C1 C14 C13 -0.8(3)
C4 C5 C6 C7 179.66(19)
C23 N22 C21 O26 -177.9(2)
C23 N22 C21 N20 2.4(3)
C23 C24 C25 N20 -1.0(3)
C21 N22 C23 O27 175.43(19)
C21 N22 C23 C24 -4.3(3)
C21 N20 C25 C24 -1.1(3)
C21 N20 C19 C18 -144.76(19)
C1 C2 C3 C4 174.30(19)
C1 C17 C18 C19 -179.48(19)
C5 C16 C15 C12 -178.15(17)
C5 C16 C15 C2 -1.4(3)
C5 C16 C9 C10 -179.65(17)
C5 C16 C9 C8 1.0(3)
C5 C4 C3 C2 -0.5(3)
C5 C6 C7 C8 1.3(3)
C3 C2 C1 C17 -3.0(3)
C3 C2 C1 C14 179.35(18)
C3 C4 C5 C16 3.8(3)
C3 C4 C5 C6 -175.63(19)
C13 C12 C11 C10 -176.3(2)
C17 C1 C14 C13 -178.50(19)
C25 N20 C21 O26 -179.3(2)
C25 N20 C21 N22 0.5(3)
C25 N20 C19 C18 39.0(3)
C9 C16 C15 C12 -0.2(3)
C9 C16 C15 C2 176.51(17)
C9 C16 C5 C4 179.20(17)
C9 C16 C5 C6 -1.3(3)
C6 C7 C8 C9 -1.6(4)
C11 C12 C13 C14 175.05(19)
C14 C1 C17 C18 -14.6(3)
C10 C9 C8 C7 -178.9(2)
C19 N20 C21 O26 4.5(3)
C19 N20 C21 N22 -175.78(18)
C19 N20 C25 C24 175.1(2)
C8 C9 C10 C11 176.8(2)
C28 C24 C25 N20 -179.7(2)
